data_7157822
loop_
_publ_author_name
'Chada, Raji Reddy'
'Kajare, Roshan Chandrakant'
'Bhandari, Mayur C.'
'Mohammed, Siddique Z.'
'Khatravath, Mahender'
'Warudikar, Kamalkishor'
'Punna, Nagender'

_publ_section_title
;
 Facile access to [1,2]-oxazine derivatives via annulations of
 aminoxy-tethered 1,7-enynes.
;
_journal_issue 4
_journal_name_full 'Organic &amp; biomolecular chemistry'
_journal_page_first 809
_journal_page_last 821
_journal_paper_doi 10.1039/d0ob02279a
_journal_volume 19
_journal_year 2021
_chemical_formula_moiety 'C27 H25 N O5 S'
_chemical_formula_sum 'C27 H25 N O5 S'
_chemical_formula_weight 475.54
_space_group_crystal_system monoclinic
_space_group_IT_number 14
_space_group_name_Hall '-P 2ybc'
_space_group_name_H-M_alt 'P 1 21/c 1'
_atom_sites_solution_hydrogens geom
_audit_creation_method SHELXL-2018/3
_audit_update_record
;
2020-10-29 deposited with the CCDC.	2020-12-18 downloaded from the CCDC.
;
_cell_angle_alpha 90
_cell_angle_beta 91.6110(8)
_cell_angle_gamma 90
_cell_formula_units_Z 4
_cell_length_a 18.0027(3)
_cell_length_b 17.5394(3)
_cell_length_c 7.63400(10)
_cell_measurement_reflns_used 7996
_cell_measurement_temperature 294(2)
_cell_measurement_theta_max 23.48
_cell_measurement_theta_min 2.26
_cell_volume 2409.53(7)
_computing_cell_refinement '<i>SAINT</i> (Bruker, 2016)'
_computing_data_collection '<i>APEX3</i> (Bruker, 2016)'
_computing_data_reduction 'Bruker SAINT'
_computing_molecular_graphics 'Bruker SHELXTL'
_computing_publication_material 'Bruker SHELXTL'
_computing_structure_refinement '<i>SHELXL2014</i> (Sheldrick, 2015b)'
_computing_structure_solution '<i>SHELXT</i> (Sheldrick, 2015a)'
_diffrn_ambient_temperature 294(2)
_diffrn_measured_fraction_theta_full 1.000
_diffrn_measured_fraction_theta_max 1.000
_diffrn_measurement_device_type 'Bruker D8 QUEST PHOTON-100'
_diffrn_measurement_method '\w and \f'
_diffrn_radiation_type MoK\a
_diffrn_radiation_wavelength 0.71073
_diffrn_reflns_av_R_equivalents 0.0650
_diffrn_reflns_av_unetI/netI 0.0533
_diffrn_reflns_Laue_measured_fraction_full 1.000
_diffrn_reflns_Laue_measured_fraction_max 1.000
_diffrn_reflns_limit_h_max 22
_diffrn_reflns_limit_h_min -22
_diffrn_reflns_limit_k_max 21
_diffrn_reflns_limit_k_min -21
_diffrn_reflns_limit_l_max 9
_diffrn_reflns_limit_l_min -9
_diffrn_reflns_number 27855
_diffrn_reflns_point_group_measured_fraction_full 1.000
_diffrn_reflns_point_group_measured_fraction_max 1.000
_diffrn_reflns_theta_full 25.242
_diffrn_reflns_theta_max 26.245
_diffrn_reflns_theta_min 2.263
_exptl_absorpt_coefficient_mu 0.173
_exptl_absorpt_correction_T_max 0.7461
_exptl_absorpt_correction_T_min 0.6078
_exptl_absorpt_correction_type multi-scan
_exptl_absorpt_process_details 'SADABS, Bruker, 2016'
_exptl_crystal_colour colorless
_exptl_crystal_density_diffrn 1.311
_exptl_crystal_description block
_exptl_crystal_F_000 1000
_exptl_crystal_size_max 0.270
_exptl_crystal_size_mid 0.240
_exptl_crystal_size_min 0.170
_refine_diff_density_max 0.821
_refine_diff_density_min -0.400
_refine_diff_density_rms 0.064
_refine_ls_extinction_method none
_refine_ls_goodness_of_fit_ref 1.067
_refine_ls_hydrogen_treatment constr
_refine_ls_matrix_type full
_refine_ls_number_parameters 309
_refine_ls_number_reflns 4856
_refine_ls_number_restraints 0
_refine_ls_restrained_S_all 1.067
_refine_ls_R_factor_all 0.0945
_refine_ls_R_factor_gt 0.0574
_refine_ls_shift/su_max 0.000
_refine_ls_shift/su_mean 0.000
_refine_ls_structure_factor_coef Fsqd
_refine_ls_weighting_details 'w=1/[\s^2^(Fo^2^)+(0.0636P)^2^+1.3747P] where P=(Fo^2^+2Fc^2^)/3'
_refine_ls_weighting_scheme calc
_refine_ls_wR_factor_gt 0.1329
_refine_ls_wR_factor_ref 0.1492
_reflns_Friedel_coverage 0.000
_reflns_number_gt 3334
_reflns_number_total 4856
_reflns_threshold_expression 'I > 2\s(I)'
_cod_data_source_file d0ob02279a2.cif
_cod_data_source_block KA648_0m
_cod_depositor_comments 'Adding full bibliography for 7157822.cif.'
_cod_original_sg_symbol_H-M 'P 21/c'
_cod_database_code 7157822
_shelx_shelxl_version_number 2018/3
_shelx_space_group_comment
;
The symmetry employed for this shelxl refinement is uniquely defined
by the following loop, which should always be used as a source of
symmetry information in preference to the above space-group names.
They are only intended as comments.
;
_shelx_estimated_absorpt_t_min 0.955
_shelx_estimated_absorpt_t_max 0.971

loop_
_space_group_symop_operation_xyz
'x, y, z'
'-x, y+1/2, -z+1/2'
'-x, -y, -z'
'x, -y-1/2, z-1/2'

loop_
_atom_site_label
_atom_site_type_symbol
_atom_site_fract_x
_atom_site_fract_y
_atom_site_fract_z
_atom_site_U_iso_or_equiv
_atom_site_adp_type
_atom_site_occupancy
_atom_site_site_symmetry_order
_atom_site_calc_flag
_atom_site_refinement_flags_posn
_atom_site_refinement_flags_adp
_atom_site_refinement_flags_occupancy
_atom_site_disorder_assembly
_atom_site_disorder_group
C1 C 0.76782(13) 0.53204(14) 0.6337(4) 0.0336(6) Uani 1 1 d . . . . .
C2 C 0.79392(13) 0.46269(14) 0.5953(4) 0.0362(6) Uani 1 1 d . . . . .
C3 C 0.77505(15) 0.41009(16) 0.7417(4) 0.0467(7) Uani 1 1 d . . . . .
C4 C 0.73428(18) 0.45547(18) 0.8771(4) 0.0557(9) Uani 1 1 d . . . . .
H4A H 0.761595 0.455174 0.988416 0.067 Uiso 1 1 calc R U . . .
H4AB H 0.685208 0.434358 0.894117 0.067 Uiso 1 1 calc R U . . .
C5 C 0.72868(15) 0.53578(16) 0.8044(4) 0.0394(7) Uani 1 1 d . . . . .
H5 H 0.754591 0.571362 0.884038 0.047 Uiso 1 1 calc R U . . .
C6 C 0.76400(13) 0.60251(14) 0.5224(3) 0.0319(6) Uani 1 1 d . . . . .
H6 H 0.781417 0.589581 0.405634 0.038 Uiso 1 1 calc R U . . .
C7 C 0.64973(15) 0.56280(17) 0.7690(4) 0.0437(7) Uani 1 1 d . . . . .
H7A H 0.622022 0.523407 0.706410 0.052 Uiso 1 1 calc R U . . .
H7AB H 0.625843 0.571786 0.879394 0.052 Uiso 1 1 calc R U . . .
C8 C 0.83239(14) 0.43795(15) 0.4377(4) 0.0388(7) Uani 1 1 d . . . . .
C9 C 0.81720(16) 0.36726(17) 0.3608(5) 0.0509(8) Uani 1 1 d . . . . .
H9 H 0.783389 0.334617 0.412053 0.061 Uiso 1 1 calc R U . . .
C10 C 0.8514(2) 0.3453(2) 0.2108(5) 0.0638(10) Uani 1 1 d . . . . .
H10 H 0.840204 0.298122 0.160926 0.077 Uiso 1 1 calc R U . . .
C11 C 0.9017(2) 0.3919(2) 0.1341(5) 0.0676(10) Uani 1 1 d . . . . .
H11 H 0.924443 0.376620 0.032043 0.081 Uiso 1 1 calc R U . . .
C12 C 0.91889(19) 0.4622(2) 0.2086(5) 0.0622(9) Uani 1 1 d . . . . .
H12 H 0.953549 0.493918 0.157465 0.075 Uiso 1 1 calc R U . . .
C13 C 0.88411(16) 0.48459(17) 0.3591(4) 0.0478(8) Uani 1 1 d . . . . .
H13 H 0.895537 0.531739 0.408634 0.057 Uiso 1 1 calc R U . . .
C14 C 0.81179(13) 0.66786(14) 0.5954(3) 0.0313(6) Uani 1 1 d . . . . .
C15 C 0.87953(14) 0.65288(15) 0.6762(4) 0.0377(6) Uani 1 1 d . . . . .
H15 H 0.893579 0.602481 0.695469 0.045 Uiso 1 1 calc R U . . .
C16 C 0.92731(14) 0.71067(16) 0.7295(4) 0.0407(7) Uani 1 1 d . . . . .
H16 H 0.972815 0.699115 0.783798 0.049 Uiso 1 1 calc R U . . .
C17 C 0.90689(14) 0.78569(15) 0.7013(4) 0.0374(6) Uani 1 1 d . . . . .
C18 C 0.83795(14) 0.80159(15) 0.6251(4) 0.0384(7) Uani 1 1 d . . . . .
H18 H 0.823145 0.851995 0.609726 0.046 Uiso 1 1 calc R U . . .
C19 C 0.79129(14) 0.74373(14) 0.5722(4) 0.0350(6) Uani 1 1 d . . . . .
H19 H 0.745370 0.755357 0.520026 0.042 Uiso 1 1 calc R U . . .
C20 C 1.02117(16) 0.8338(2) 0.8239(5) 0.0610(9) Uani 1 1 d . . . . .
H20A H 1.050755 0.803641 0.747529 0.092 Uiso 1 1 calc R U . . .
H20B H 1.015002 0.807120 0.932250 0.092 Uiso 1 1 calc R U . . .
H20C H 1.045567 0.881639 0.846719 0.092 Uiso 1 1 calc R U . . .
C21 C 0.55438(14) 0.64572(15) 0.3483(4) 0.0377(6) Uani 1 1 d . . . . .
C22 C 0.56153(16) 0.72134(17) 0.3026(4) 0.0494(8) Uani 1 1 d . . . . .
H22 H 0.607274 0.740517 0.269948 0.059 Uiso 1 1 calc R U . . .
C23 C 0.50045(18) 0.76795(19) 0.3057(5) 0.0580(9) Uani 1 1 d . . . . .
H23 H 0.505361 0.819074 0.275919 0.070 Uiso 1 1 calc R U . . .
C24 C 0.43151(17) 0.74054(19) 0.3524(4) 0.0542(8) Uani 1 1 d . . . . .
C25 C 0.42601(16) 0.6642(2) 0.3954(4) 0.0564(9) Uani 1 1 d . . . . .
H25 H 0.380070 0.644489 0.425068 0.068 Uiso 1 1 calc R U . . .
C26 C 0.48643(15) 0.61679(17) 0.3953(4) 0.0486(8) Uani 1 1 d . . . . .
H26 H 0.481791 0.565791 0.426550 0.058 Uiso 1 1 calc R U . . .
C27 C 0.3652(2) 0.7925(2) 0.3604(6) 0.0871(13) Uani 1 1 d . . . . .
H27A H 0.377325 0.841174 0.311108 0.131 Uiso 1 1 calc R U . . .
H27B H 0.351680 0.799076 0.480173 0.131 Uiso 1 1 calc R U . . .
H27C H 0.324270 0.770500 0.294821 0.131 Uiso 1 1 calc R U . . .
S1 S 0.63231(4) 0.58590(4) 0.34712(9) 0.0360(2) Uani 1 1 d . . . . .
O1 O 0.78858(13) 0.34281(12) 0.7508(3) 0.0686(7) Uani 1 1 d . . . . .
O2 O 0.64831(10) 0.63228(10) 0.6663(2) 0.0401(5) Uani 1 1 d . . . . .
O3 O 0.95051(11) 0.84736(11) 0.7428(3) 0.0540(6) Uani 1 1 d . . . . .
O4 O 0.67357(11) 0.59644(12) 0.1926(3) 0.0520(6) Uani 1 1 d . . . . .
O5 O 0.60983(11) 0.51022(11) 0.3904(3) 0.0509(5) Uani 1 1 d . . . . .
N1 N 0.68525(11) 0.62746(12) 0.5046(3) 0.0321(5) Uani 1 1 d . . . . .

loop_
_atom_site_aniso_label
_atom_site_aniso_U_11
_atom_site_aniso_U_22
_atom_site_aniso_U_33
_atom_site_aniso_U_23
_atom_site_aniso_U_13
_atom_site_aniso_U_12
C1 0.0299(12) 0.0342(14) 0.0362(16) 0.0012(12) -0.0052(11) 0.0009(11)
C2 0.0297(13) 0.0314(14) 0.0471(18) 0.0009(12) -0.0063(12) 0.0011(11)
C3 0.0433(15) 0.0389(17) 0.057(2) 0.0095(15) -0.0105(14) -0.0007(13)
C4 0.0592(19) 0.059(2) 0.049(2) 0.0201(16) 0.0006(16) 0.0049(16)
C5 0.0437(15) 0.0435(16) 0.0308(16) 0.0022(12) -0.0041(12) 0.0012(12)
C6 0.0326(13) 0.0314(14) 0.0318(15) -0.0030(11) 0.0003(11) 0.0050(10)
C7 0.0424(15) 0.0580(19) 0.0310(16) 0.0027(14) 0.0054(13) 0.0052(13)
C8 0.0352(14) 0.0316(14) 0.0492(18) -0.0016(13) -0.0081(13) 0.0082(11)
C9 0.0474(17) 0.0384(16) 0.066(2) -0.0072(15) -0.0124(16) 0.0052(13)
C10 0.072(2) 0.048(2) 0.070(3) -0.0209(19) -0.016(2) 0.0164(18)
C11 0.074(2) 0.071(2) 0.057(2) -0.017(2) -0.0012(19) 0.034(2)
C12 0.0574(19) 0.063(2) 0.067(2) -0.0058(19) 0.0146(18) 0.0113(17)
C13 0.0476(16) 0.0391(16) 0.057(2) -0.0085(15) 0.0045(15) 0.0048(13)
C14 0.0332(13) 0.0320(14) 0.0288(15) -0.0023(11) 0.0022(11) 0.0005(11)
C15 0.0343(14) 0.0312(14) 0.0475(18) 0.0000(12) -0.0021(12) 0.0061(11)
C16 0.0294(13) 0.0473(17) 0.0450(18) -0.0017(14) -0.0056(12) 0.0037(12)
C17 0.0353(14) 0.0412(16) 0.0357(16) -0.0055(13) 0.0029(12) -0.0063(12)
C18 0.0427(15) 0.0286(14) 0.0438(17) -0.0002(12) 0.0010(13) 0.0022(12)
C19 0.0325(13) 0.0372(15) 0.0350(16) -0.0006(12) -0.0038(12) 0.0051(11)
C20 0.0426(17) 0.070(2) 0.070(2) -0.0061(19) -0.0058(16) -0.0188(16)
C21 0.0356(14) 0.0437(16) 0.0332(16) 0.0055(12) -0.0067(12) -0.0073(12)
C22 0.0402(16) 0.0507(18) 0.057(2) 0.0164(16) -0.0049(14) -0.0065(14)
C23 0.0559(19) 0.0488(19) 0.069(2) 0.0142(17) -0.0105(17) 0.0023(15)
C24 0.0462(17) 0.066(2) 0.049(2) -0.0005(17) -0.0133(15) 0.0070(15)
C25 0.0356(16) 0.068(2) 0.065(2) -0.0004(18) -0.0028(15) -0.0068(15)
C26 0.0379(15) 0.0460(17) 0.061(2) 0.0048(15) -0.0058(14) -0.0101(13)
C27 0.064(2) 0.096(3) 0.101(3) 0.002(3) -0.007(2) 0.028(2)
S1 0.0378(4) 0.0389(4) 0.0311(4) -0.0016(3) -0.0031(3) -0.0060(3)
O1 0.0858(17) 0.0373(13) 0.0826(18) 0.0172(12) -0.0021(13) 0.0067(11)
O2 0.0432(10) 0.0478(11) 0.0293(11) -0.0055(9) 0.0010(8) 0.0117(9)
O3 0.0455(11) 0.0447(12) 0.0713(16) -0.0092(11) -0.0077(10) -0.0103(9)
O4 0.0496(12) 0.0735(15) 0.0328(12) -0.0051(10) 0.0015(9) -0.0079(10)
O5 0.0583(12) 0.0342(11) 0.0599(14) -0.0056(10) -0.0016(10) -0.0093(9)
N1 0.0314(11) 0.0358(12) 0.0291(13) -0.0035(10) -0.0005(9) 0.0025(9)

loop_
_atom_type_symbol
_atom_type_description
_atom_type_scat_dispersion_real
_atom_type_scat_dispersion_imag
_atom_type_scat_source
C C 0.0033 0.0016 'International Tables Vol C Tables 4.2.6.8 and 6.1.1.4'
H H 0.0000 0.0000 'International Tables Vol C Tables 4.2.6.8 and 6.1.1.4'
N N 0.0061 0.0033 'International Tables Vol C Tables 4.2.6.8 and 6.1.1.4'
O O 0.0106 0.0060 'International Tables Vol C Tables 4.2.6.8 and 6.1.1.4'
S S 0.1246 0.1234 'International Tables Vol C Tables 4.2.6.8 and 6.1.1.4'

loop_
_geom_angle_atom_site_label_1
_geom_angle_atom_site_label_2
_geom_angle_atom_site_label_3
_geom_angle
_geom_angle_site_symmetry_1
_geom_angle_site_symmetry_3
_geom_angle_publ_flag
C2 C1 C6 129.4(3) . . ?
C2 C1 C5 114.0(2) . . ?
C6 C1 C5 116.2(2) . . ?
C1 C2 C8 128.6(3) . . ?
C1 C2 C3 107.9(3) . . ?
C8 C2 C3 123.5(2) . . ?
O1 C3 C2 126.6(3) . . ?
O1 C3 C4 125.2(3) . . ?
C2 C3 C4 108.1(2) . . ?
C3 C4 C5 105.5(2) . . ?
C3 C4 H4A 110.6 . . ?
C5 C4 H4A 110.6 . . ?
C3 C4 H4AB 110.6 . . ?
C5 C4 H4AB 110.6 . . ?
H4A C4 H4AB 108.8 . . ?
C1 C5 C7 108.6(2) . . ?
C1 C5 C4 104.4(2) . . ?
C7 C5 C4 114.1(2) . . ?
C1 C5 H5 109.8 . . ?
C7 C5 H5 109.8 . . ?
C4 C5 H5 109.8 . . ?
N1 C6 C1 108.8(2) . . ?
N1 C6 C14 109.77(19) . . ?
C1 C6 C14 113.2(2) . . ?
N1 C6 H6 108.3 . . ?
C1 C6 H6 108.3 . . ?
C14 C6 H6 108.3 . . ?
O2 C7 C5 111.2(2) . . ?
O2 C7 H7A 109.4 . . ?
C5 C7 H7A 109.4 . . ?
O2 C7 H7AB 109.4 . . ?
C5 C7 H7AB 109.4 . . ?
H7A C7 H7AB 108.0 . . ?
C13 C8 C9 117.9(3) . . ?
C13 C8 C2 121.1(2) . . ?
C9 C8 C2 121.0(3) . . ?
C10 C9 C8 121.0(3) . . ?
C10 C9 H9 119.5 . . ?
C8 C9 H9 119.5 . . ?
C11 C10 C9 120.6(3) . . ?
C11 C10 H10 119.7 . . ?
C9 C10 H10 119.7 . . ?
C10 C11 C12 120.0(3) . . ?
C10 C11 H11 120.0 . . ?
C12 C11 H11 120.0 . . ?
C13 C12 C11 119.5(3) . . ?
C13 C12 H12 120.3 . . ?
C11 C12 H12 120.3 . . ?
C12 C13 C8 121.2(3) . . ?
C12 C13 H13 119.4 . . ?
C8 C13 H13 119.4 . . ?
C15 C14 C19 117.9(2) . . ?
C15 C14 C6 120.2(2) . . ?
C19 C14 C6 121.7(2) . . ?
C14 C15 C16 121.9(2) . . ?
C14 C15 H15 119.1 . . ?
C16 C15 H15 119.1 . . ?
C17 C16 C15 119.4(2) . . ?
C17 C16 H16 120.3 . . ?
C15 C16 H16 120.3 . . ?
O3 C17 C16 124.6(2) . . ?
O3 C17 C18 116.1(2) . . ?
C16 C17 C18 119.3(2) . . ?
C19 C18 C17 120.6(2) . . ?
C19 C18 H18 119.7 . . ?
C17 C18 H18 119.7 . . ?
C18 C19 C14 120.8(2) . . ?
C18 C19 H19 119.6 . . ?
C14 C19 H19 119.6 . . ?
O3 C20 H20A 109.5 . . ?
O3 C20 H20B 109.5 . . ?
H20A C20 H20B 109.5 . . ?
O3 C20 H20C 109.5 . . ?
H20A C20 H20C 109.5 . . ?
H20B C20 H20C 109.5 . . ?
C22 C21 C26 120.6(3) . . ?
C22 C21 S1 119.6(2) . . ?
C26 C21 S1 119.8(2) . . ?
C23 C22 C21 119.3(3) . . ?
C23 C22 H22 120.4 . . ?
C21 C22 H22 120.4 . . ?
C22 C23 C24 121.5(3) . . ?
C22 C23 H23 119.3 . . ?
C24 C23 H23 119.3 . . ?
C25 C24 C23 117.8(3) . . ?
C25 C24 C27 121.0(3) . . ?
C23 C24 C27 121.1(3) . . ?
C26 C25 C24 121.7(3) . . ?
C26 C25 H25 119.1 . . ?
C24 C25 H25 119.1 . . ?
C25 C26 C21 119.1(3) . . ?
C25 C26 H26 120.4 . . ?
C21 C26 H26 120.4 . . ?
C24 C27 H27A 109.5 . . ?
C24 C27 H27B 109.5 . . ?
H27A C27 H27B 109.5 . . ?
C24 C27 H27C 109.5 . . ?
H27A C27 H27C 109.5 . . ?
H27B C27 H27C 109.5 . . ?
O4 S1 O5 118.04(13) . . ?
O4 S1 N1 103.76(11) . . ?
O5 S1 N1 113.35(12) . . ?
O4 S1 C21 111.29(13) . . ?
O5 S1 C21 108.85(12) . . ?
N1 S1 C21 100.06(12) . . ?
N1 O2 C7 114.72(18) . . ?
C17 O3 C20 118.1(2) . . ?
O2 N1 C6 113.99(19) . . ?
O2 N1 S1 112.19(14) . . ?
C6 N1 S1 117.27(16) . . ?

loop_
_geom_bond_atom_site_label_1
_geom_bond_atom_site_label_2
_geom_bond_distance
_geom_bond_site_symmetry_2
_geom_bond_publ_flag
C1 C2 1.340(4) . ?
C1 C6 1.500(4) . ?
C1 C5 1.500(4) . ?
C2 C8 1.470(4) . ?
C2 C3 1.496(4) . ?
C3 O1 1.206(3) . ?
C3 C4 1.511(4) . ?
C4 C5 1.516(4) . ?
C4 H4A 0.9700 . ?
C4 H4AB 0.9700 . ?
C5 C7 1.515(4) . ?
C5 H5 0.9800 . ?
C6 N1 1.486(3) . ?
C6 C14 1.529(3) . ?
C6 H6 0.9800 . ?
C7 O2 1.449(3) . ?
C7 H7A 0.9700 . ?
C7 H7AB 0.9700 . ?
C8 C13 1.389(4) . ?
C8 C9 1.396(4) . ?
C9 C10 1.370(5) . ?
C9 H9 0.9300 . ?
C10 C11 1.365(5) . ?
C10 H10 0.9300 . ?
C11 C12 1.389(5) . ?
C11 H11 0.9300 . ?
C12 C13 1.381(4) . ?
C12 H12 0.9300 . ?
C13 H13 0.9300 . ?
C14 C15 1.376(3) . ?
C14 C19 1.391(3) . ?
C15 C16 1.383(4) . ?
C15 H15 0.9300 . ?
C16 C17 1.381(4) . ?
C16 H16 0.9300 . ?
C17 O3 1.369(3) . ?
C17 C18 1.384(4) . ?
C18 C19 1.371(4) . ?
C18 H18 0.9300 . ?
C19 H19 0.9300 . ?
C20 O3 1.419(4) . ?
C20 H20A 0.9600 . ?
C20 H20B 0.9600 . ?
C20 H20C 0.9600 . ?
C21 C22 1.378(4) . ?
C21 C26 1.381(4) . ?
C21 S1 1.752(3) . ?
C22 C23 1.371(4) . ?
C22 H22 0.9300 . ?
C23 C24 1.387(4) . ?
C23 H23 0.9300 . ?
C24 C25 1.383(4) . ?
C24 C27 1.505(5) . ?
C25 C26 1.369(4) . ?
C25 H25 0.9300 . ?
C26 H26 0.9300 . ?
C27 H27A 0.9600 . ?
C27 H27B 0.9600 . ?
C27 H27C 0.9600 . ?
S1 O4 1.423(2) . ?
S1 O5 1.429(2) . ?
S1 N1 1.680(2) . ?
O2 N1 1.421(3) . ?

loop_
_geom_torsion_atom_site_label_1
_geom_torsion_atom_site_label_2
_geom_torsion_atom_site_label_3
_geom_torsion_atom_site_label_4
_geom_torsion
_geom_torsion_site_symmetry_1
_geom_torsion_site_symmetry_2
_geom_torsion_site_symmetry_3
_geom_torsion_site_symmetry_4
_geom_torsion_publ_flag
C6 C1 C2 C8 6.0(4) . . . . ?
C5 C1 C2 C8 177.7(2) . . . . ?
C6 C1 C2 C3 -172.0(2) . . . . ?
C5 C1 C2 C3 -0.4(3) . . . . ?
C1 C2 C3 O1 178.6(3) . . . . ?
C8 C2 C3 O1 0.4(4) . . . . ?
C1 C2 C3 C4 -0.4(3) . . . . ?
C8 C2 C3 C4 -178.5(2) . . . . ?
O1 C3 C4 C5 -178.0(3) . . . . ?
C2 C3 C4 C5 0.9(3) . . . . ?
C2 C1 C5 C7 -121.2(3) . . . . ?
C6 C1 C5 C7 51.7(3) . . . . ?
C2 C1 C5 C4 0.9(3) . . . . ?
C6 C1 C5 C4 173.8(2) . . . . ?
C3 C4 C5 C1 -1.1(3) . . . . ?
C3 C4 C5 C7 117.4(3) . . . . ?
C2 C1 C6 N1 121.5(3) . . . . ?
C5 C1 C6 N1 -50.0(3) . . . . ?
C2 C1 C6 C14 -116.1(3) . . . . ?
C5 C1 C6 C14 72.4(3) . . . . ?
C1 C5 C7 O2 -51.7(3) . . . . ?
C4 C5 C7 O2 -167.7(2) . . . . ?
C1 C2 C8 C13 39.2(4) . . . . ?
C3 C2 C8 C13 -143.0(3) . . . . ?
C1 C2 C8 C9 -139.8(3) . . . . ?
C3 C2 C8 C9 38.0(4) . . . . ?
C13 C8 C9 C10 -1.1(4) . . . . ?
C2 C8 C9 C10 178.0(3) . . . . ?
C8 C9 C10 C11 0.6(5) . . . . ?
C9 C10 C11 C12 0.3(5) . . . . ?
C10 C11 C12 C13 -0.7(5) . . . . ?
C11 C12 C13 C8 0.2(5) . . . . ?
C9 C8 C13 C12 0.7(4) . . . . ?
C2 C8 C13 C12 -178.4(3) . . . . ?
N1 C6 C14 C15 158.7(2) . . . . ?
C1 C6 C14 C15 36.9(3) . . . . ?
N1 C6 C14 C19 -25.9(3) . . . . ?
C1 C6 C14 C19 -147.7(2) . . . . ?
C19 C14 C15 C16 -1.6(4) . . . . ?
C6 C14 C15 C16 174.0(3) . . . . ?
C14 C15 C16 C17 0.0(4) . . . . ?
C15 C16 C17 O3 -177.7(3) . . . . ?
C15 C16 C17 C18 2.0(4) . . . . ?
O3 C17 C18 C19 177.3(2) . . . . ?
C16 C17 C18 C19 -2.3(4) . . . . ?
C17 C18 C19 C14 0.7(4) . . . . ?
C15 C14 C19 C18 1.3(4) . . . . ?
C6 C14 C19 C18 -174.3(2) . . . . ?
C26 C21 C22 C23 0.6(5) . . . . ?
S1 C21 C22 C23 -179.3(2) . . . . ?
C21 C22 C23 C24 -0.6(5) . . . . ?
C22 C23 C24 C25 -0.3(5) . . . . ?
C22 C23 C24 C27 178.3(3) . . . . ?
C23 C24 C25 C26 1.1(5) . . . . ?
C27 C24 C25 C26 -177.5(3) . . . . ?
C24 C25 C26 C21 -1.1(5) . . . . ?
C22 C21 C26 C25 0.2(5) . . . . ?
S1 C21 C26 C25 -179.9(2) . . . . ?
C22 C21 S1 O4 -45.4(3) . . . . ?
C26 C21 S1 O4 134.8(2) . . . . ?
C22 C21 S1 O5 -177.1(2) . . . . ?
C26 C21 S1 O5 3.0(3) . . . . ?
C22 C21 S1 N1 63.8(3) . . . . ?
C26 C21 S1 N1 -116.1(2) . . . . ?
C5 C7 O2 N1 55.9(3) . . . . ?
C16 C17 O3 C20 -1.4(4) . . . . ?
C18 C17 O3 C20 179.0(3) . . . . ?
C7 O2 N1 C6 -55.6(3) . . . . ?
C7 O2 N1 S1 80.8(2) . . . . ?
C1 C6 N1 O2 49.7(3) . . . . ?
C14 C6 N1 O2 -74.7(2) . . . . ?
C1 C6 N1 S1 -84.3(2) . . . . ?
C14 C6 N1 S1 151.27(17) . . . . ?
O4 S1 N1 O2 171.73(16) . . . . ?
O5 S1 N1 O2 -59.01(18) . . . . ?
C21 S1 N1 O2 56.70(17) . . . . ?
O4 S1 N1 C6 -53.5(2) . . . . ?
O5 S1 N1 C6 75.8(2) . . . . ?
C21 S1 N1 C6 -168.51(18) . . . . ?
